data_2012024
loop_
_publ_author_name
'Kettmann, Viktor'
'Lokaj, Jan'
'Petr \<Simunek'
'Vladim\'ir Mach\'a\<cek'

_publ_section_title
;
 4-(4-Methoxyphenylamino)-3-phenylazo-3-penten-2-one
;
_journal_issue 6
_journal_name_full 'Acta Crystallographica Section C'
_journal_page_first 737
_journal_page_last 739
_journal_paper_doi 10.1107/S0108270101004851
_journal_volume 57
_journal_year 2001
_chemical_formula_moiety 'C18 H19 N3 O2 '
_chemical_formula_sum 'C18 H19 N3 O2'
_chemical_formula_weight 309.36
_chemical_melting_point 412
_chemical_name_systematic
;
3-Phenylazo-2-(4-methoxyphenylamino)-2-penten-4-one
;
_space_group_IT_number 14
_symmetry_cell_setting monoclinic
_symmetry_space_group_name_Hall '-P 2ybc'
_symmetry_space_group_name_H-M 'P 1 21/c 1'
_cell_angle_alpha 90.00
_cell_angle_beta 92.82(4)
_cell_angle_gamma 90.00
_cell_formula_units_Z 4
_cell_length_a 11.525(5)
_cell_length_b 14.465(6)
_cell_length_c 9.761(3)
_cell_measurement_reflns_used 15
_cell_measurement_temperature 293(2)
_cell_measurement_theta_max 18
_cell_measurement_theta_min 7
_cell_volume 1625.3(11)
_computing_cell_refinement 'Syntex P2~1~ diffractometer software'
_computing_data_collection 'Syntex P2~1~ diffractometer software (Pavel\<c\'ik, 1987)'
_computing_data_reduction 'XP21 (Pavel\<c\'ik, 1987)'
_computing_molecular_graphics 'ORTEPII (Johnson, 1976) '
_computing_publication_material 'SHELXL97 '
_computing_structure_refinement 'SHELXL97 (Sheldrick, 1997)'
_computing_structure_solution 'SHELXS97 (Sheldrick, 1997)'
_diffrn_ambient_temperature 293(2)
_diffrn_measurement_device 'Syntex P2~1~ diffractometer '
_diffrn_measurement_method \q/2\q
_diffrn_radiation_monochromator graphite
_diffrn_radiation_source 'fine-focus sealed tube'
_diffrn_radiation_type MoK\a
_diffrn_radiation_wavelength .71073
_diffrn_reflns_av_R_equivalents .049
_diffrn_reflns_limit_h_max 0
_diffrn_reflns_limit_h_min -13
_diffrn_reflns_limit_k_max 17
_diffrn_reflns_limit_k_min 0
_diffrn_reflns_limit_l_max 11
_diffrn_reflns_limit_l_min -11
_diffrn_reflns_number 3054
_diffrn_reflns_theta_max 25.07
_diffrn_reflns_theta_min 1.77
_diffrn_standards_decay_% 4
_diffrn_standards_interval_count 98
_diffrn_standards_number 2
_exptl_absorpt_coefficient_mu .084
_exptl_absorpt_correction_type none
_exptl_crystal_colour yellow
_exptl_crystal_density_diffrn 1.264
_exptl_crystal_density_meas 1.270(10)
_exptl_crystal_density_method 'flotation in bromoform/cyclohexane '
_exptl_crystal_description plate
_exptl_crystal_F_000 656
_exptl_crystal_size_max .30
_exptl_crystal_size_mid .25
_exptl_crystal_size_min .10
_refine_diff_density_max .112
_refine_diff_density_min -.123
_refine_ls_extinction_method none
_refine_ls_goodness_of_fit_ref .932
_refine_ls_hydrogen_treatment mixed
_refine_ls_matrix_type full
_refine_ls_number_parameters 215
_refine_ls_number_reflns 2890
_refine_ls_number_restraints 0
_refine_ls_restrained_S_all .932
_refine_ls_R_factor_all .1530
_refine_ls_R_factor_gt .0695
_refine_ls_shift/su_max .002
_refine_ls_structure_factor_coef Fsqd
_refine_ls_weighting_details 'calc w=1/[\s^2^(Fo^2^)+(0.0433P)^2^] where P=(Fo^2^+2Fc^2^)/3'
_refine_ls_weighting_scheme calc
_refine_ls_wR_factor_ref .1394
_reflns_number_gt 1319
_reflns_number_total 2890
_reflns_threshold_expression I>2\s(I)
_cod_data_source_file gd1141.cif
_cod_data_source_block II
_cod_original_sg_symbol_H-M P2~1~/c
_cod_original_formula_sum 'C18 H19 N3 O2 '
_cod_database_code 2012024
_cod_database_fobs_code 2012024

loop_
_symmetry_equiv_pos_as_xyz
'x, y, z'
'-x, y+1/2, -z+1/2'
'-x, -y, -z'
'x, -y-1/2, z-1/2'

loop_
_atom_site_label
_atom_site_fract_x
_atom_site_fract_y
_atom_site_fract_z
_atom_site_U_iso_or_equiv
_atom_site_adp_type
_atom_site_calc_flag
_atom_site_refinement_flags
_atom_site_occupancy
_atom_site_disorder_assembly
_atom_site_disorder_group
_atom_site_type_symbol
C1 .6983(3) .97733(19) .1612(3) .0525(9) Uani d . 1 . . C
C2 .7262(3) 1.0639(2) .2188(3) .0625(10) Uani d . 1 . . C
H2 .6680 1.1019 .2500 .075 Uiso calc R 1 . . H
C3 .8417(3) 1.0922(2) .2287(3) .0607(9) Uani d . 1 . . C
H3 .8611 1.1488 .2688 .073 Uiso calc R 1 . . H
C4 .9270(3) 1.0369(2) .1796(3) .0624(9) Uani d . 1 . . C
H4 1.0035 1.0576 .1831 .075 Uiso calc R 1 . . H
C5 .9009(3) .9522(2) .1258(3) .0603(10) Uani d . 1 . . C
H5 .9597 .9140 .0966 .072 Uiso calc R 1 . . H
C6 .7841(3) .9225(2) .1145(3) .0541(9) Uani d . 1 . . C
H6 .7656 .8655 .0752 .065 Uiso calc R 1 . . H
N7 .58126(19) .95294(17) .1578(2) .0454(7) Uani d . 1 . . N
N8 .55000(19) .87400(16) .1000(2) .0457(7) Uani d . 1 . . N
C9 .4402(2) .8507(2) .1000(3) .0481(8) Uani d . 1 . . C
C10 .4202(3) .7588(2) .0333(3) .0523(9) Uani d . 1 . . C
O11 .3278(2) .71984(16) .0303(3) .1059(10) Uani d . 1 . . O
C12 .5196(3) .7141(2) -.0345(4) .0879(12) Uani d . 1 . . C
H12A .5805 .7005 .0331 .132 Uiso calc R 1 . . H
H12B .5484 .7553 -.1020 .132 Uiso calc R 1 . . H
H12C .4935 .6578 -.0782 .132 Uiso calc R 1 . . H
C13 .3489(2) .9028(2) .1669(3) .0461(8) Uani d . 1 . . C
C14 .2265(2) .8675(2) .1566(3) .0638(10) Uani d . 1 . . C
H14A .2219 .8107 .2072 .096 Uiso calc R 1 . . H
H14B .2036 .8565 .0621 .096 Uiso calc R 1 . . H
H14C .1757 .9125 .1941 .096 Uiso calc R 1 . . H
N15 .37957(19) .97722(16) .2277(2) .0456(7) Uani d . 1 . . N
H15 .503(3) .995(2) .235(3) .120(12) Uiso d . 1 . . H
C16 .2957(2) 1.0332(2) .2927(3) .0454(8) Uani d . 1 . . C
C17 .2460(3) 1.0090(2) .4108(3) .0636(10) Uani d . 1 . . C
H17 .2631 .9518 .4506 .076 Uiso calc R 1 . . H
C18 .1697(2) 1.0687(2) .4731(3) .0569(9) Uani d . 1 . . C
H18 .1360 1.0521 .5542 .068 Uiso calc R 1 . . H
C19 .1452(3) 1.1529(2) .4119(4) .0590(10) Uani d . 1 . . C
C20 .1978(3) 1.1773(2) .2932(3) .0644(10) Uani d . 1 . . C
H20 .1807 1.2338 .2515 .077 Uiso calc R 1 . . H
C21 .2751(2) 1.1184(2) .2368(3) .0586(9) Uani d . 1 . . C
H21 .3139 1.1366 .1599 .070 Uiso calc R 1 . . H
O22 .06806(18) 1.21518(14) .4597(2) .0770(7) Uani d . 1 . . O
C23 -.0094(2) 1.18568(19) .5605(4) .0714(11) Uani d . 1 . . C
H23A -.0645 1.2339 .5762 .107 Uiso calc R 1 . . H
H23B .0339 1.1721 .6446 .107 Uiso calc R 1 . . H
H23C -.0500 1.1312 .5287 .107 Uiso calc R 1 . . H

loop_
_atom_site_aniso_label
_atom_site_aniso_U_11
_atom_site_aniso_U_22
_atom_site_aniso_U_33
_atom_site_aniso_U_12
_atom_site_aniso_U_13
_atom_site_aniso_U_23
C1 .056(2) .0324(19) .069(2) -.0064(16) .0055(18) -.0121(17)
C2 .039(2) .070(2) .079(3) .0056(16) .0113(18) .002(2)
C3 .064(2) .049(2) .070(3) .0104(18) .015(2) -.0175(19)
C4 .063(2) .062(2) .062(2) -.0142(19) -.0026(19) -.006(2)
C5 .066(2) .066(2) .049(2) .0209(18) .0157(19) .0100(19)
C6 .052(2) .058(2) .052(2) .0055(17) -.0027(18) -.0086(17)
N7 .0356(14) .0576(16) .0439(17) -.0232(12) .0120(12) -.0028(13)
N8 .0427(15) .0389(14) .0545(18) -.0025(12) -.0063(13) -.0051(13)
C9 .0416(19) .053(2) .049(2) -.0174(16) .0004(16) -.0040(16)
C10 .0539(19) .0397(19) .063(2) .0066(16) -.0007(19) -.0003(17)
O11 .0709(16) .0846(18) .164(3) -.0283(14) .0229(18) -.0453(19)
C12 .065(2) .091(3) .109(3) -.012(2) .007(2) -.041(3)
C13 .0350(17) .0443(19) .059(2) -.0272(15) .0005(16) .0094(17)
C14 .0419(18) .067(2) .082(3) .0021(16) -.0025(18) -.005(2)
N15 .0320(14) .0431(16) .0604(19) -.0080(12) -.0094(13) .0027(14)
C16 .056(2) .0377(18) .042(2) -.0041(15) -.0098(17) .0109(16)
C17 .067(2) .071(2) .053(2) .0060(18) .0068(19) .023(2)
C18 .059(2) .058(2) .056(2) -.0032(17) .0255(18) .0011(19)
C19 .058(2) .0317(18) .089(3) .0066(15) .019(2) -.021(2)
C20 .060(2) .071(2) .064(3) .0157(18) .016(2) .009(2)
C21 .059(2) .055(2) .064(2) -.0007(17) .0183(18) .002(2)
O22 .0817(16) .0501(14) .1017(19) -.0072(13) .0286(15) .0179(14)
C23 .053(2) .055(2) .107(3) .0091(16) .009(2) .001(2)

loop_
_atom_type_symbol
_atom_type_description
_atom_type_scat_dispersion_real
_atom_type_scat_dispersion_imag
_atom_type_scat_source
C C .0033 .0016 'International Tables Vol C Tables 4.2.6.8 and 6.1.1.4'
H H .0000 .0000 'International Tables Vol C Tables 4.2.6.8 and 6.1.1.4'
N N .0061 .0033 'International Tables Vol C Tables 4.2.6.8 and 6.1.1.4'
O O .0106 .0060 'International Tables Vol C Tables 4.2.6.8 and 6.1.1.4'

loop_
_geom_angle_atom_site_label_1
_geom_angle_atom_site_label_2
_geom_angle_atom_site_label_3
_geom_angle
_geom_angle_publ_flag
C6 C1 N7 124.2(3) yes
C6 C1 C2 119.9(3) yes
N7 C1 C2 115.9(3) yes
C3 C2 C1 119.3(3) ?
C3 C2 H2 120.4 ?
C1 C2 H2 120.4 ?
C4 C3 C2 120.3(3) ?
C4 C3 H3 119.9 ?
C2 C3 H3 119.9 ?
C5 C4 C3 120.7(3) ?
C5 C4 H4 119.7 ?
C3 C4 H4 119.7 ?
C4 C5 C6 119.7(3) ?
C4 C5 H5 120.2 ?
C6 C5 H5 120.2 ?
C1 C6 C5 120.1(3) ?
C1 C6 H6 119.9 ?
C5 C6 H6 119.9 ?
N8 N7 C1 118.3(2) yes
N8 N7 H15 117.3(14) ?
C1 N7 H15 122.8(14) ?
C9 N8 N7 117.8(2) yes
N8 C9 C13 125.4(3) yes
N8 C9 C10 110.9(3) yes
C13 C9 C10 123.4(3) yes
O11 C10 C9 123.0(3) yes
O11 C10 C12 118.8(3) ?
C9 C10 C12 118.2(3) ?
C10 C12 H12A 109.5 ?
C10 C12 H12B 109.5 ?
H12A C12 H12B 109.5 ?
C10 C12 H12C 109.5 ?
H12A C12 H12C 109.5 ?
H12B C12 H12C 109.5 ?
N15 C13 C9 116.9(2) yes
N15 C13 C14 124.0(3) yes
C9 C13 C14 119.1(3) yes
C13 C14 H14A 109.5 ?
C13 C14 H14B 109.5 ?
H14A C14 H14B 109.5 ?
C13 C14 H14C 109.5 ?
H14A C14 H14C 109.5 ?
H14B C14 H14C 109.5 ?
C13 N15 C16 120.5(2) yes
C13 N15 H15 115.3(12) ?
C16 N15 H15 124.0(13) ?
C17 C16 C21 120.0(3) ?
C17 C16 N15 123.5(3) ?
C21 C16 N15 116.2(3) ?
C16 C17 C18 120.8(3) ?
C16 C17 H17 119.6 ?
C18 C17 H17 119.6 ?
C19 C18 C17 118.6(3) ?
C19 C18 H18 120.7 ?
C17 C18 H18 120.7 ?
O22 C19 C20 116.1(3) ?
O22 C19 C18 123.9(3) ?
C20 C19 C18 120.0(3) ?
C21 C20 C19 120.1(3) ?
C21 C20 H20 120.0 ?
C19 C20 H20 120.0 ?
C16 C21 C20 120.4(3) ?
C16 C21 H21 119.8 ?
C20 C21 H21 119.8 ?
C19 O22 C23 118.7(2) ?
O22 C23 H23A 109.5 ?
O22 C23 H23B 109.5 ?
H23A C23 H23B 109.5 ?
O22 C23 H23C 109.5 ?
H23A C23 H23C 109.5 ?
H23B C23 H23C 109.5 ?

loop_
_geom_bond_atom_site_label_1
_geom_bond_atom_site_label_2
_geom_bond_site_symmetry_2
_geom_bond_distance
_geom_bond_publ_flag
C1 C6 . 1.362(4) yes
C1 N7 . 1.394(3) yes
C1 C2 . 1.403(4) yes
C2 C3 . 1.392(4) yes
C2 H2 . .9300 ?
C3 C4 . 1.372(4) yes
C3 H3 . .9300 ?
C4 C5 . 1.362(4) yes
C4 H4 . .9300 ?
C5 C6 . 1.412(4) yes
C5 H5 . .9300 ?
C6 H6 . .9300 ?
N7 N8 . 1.316(3) yes
N7 H15 . 1.35(3) ?
N8 C9 . 1.309(3) yes
C9 C13 . 1.473(4) yes
C9 C10 . 1.493(4) yes
C10 O11 . 1.204(3) yes
C10 C12 . 1.498(4) ?
C12 H12A . .9600 ?
C12 H12B . .9600 ?
C12 H12C . .9600 ?
C13 N15 . 1.271(3) yes
C13 C14 . 1.499(3) ?
C14 H14A . .9600 ?
C14 H14B . .9600 ?
C14 H14C . .9600 ?
N15 C16 . 1.433(3) yes
N15 H15 . 1.45(3) ?
C16 C17 . 1.359(4) ?
C16 C21 . 1.364(3) ?
C17 C18 . 1.393(4) ?
C17 H17 . .9300 ?
C18 C19 . 1.381(4) ?
C18 H18 . .9300 ?
C19 O22 . 1.364(3) ?
C19 C20 . 1.379(4) ?
C20 C21 . 1.367(4) ?
C20 H20 . .9300 ?
C21 H21 . .9300 ?
O22 C23 . 1.426(3) ?
C23 H23A . .9600 ?
C23 H23B . .9600 ?
C23 H23C . .9600 ?

loop_
_geom_torsion_atom_site_label_1
_geom_torsion_atom_site_label_2
_geom_torsion_atom_site_label_3
_geom_torsion_atom_site_label_4
_geom_torsion
_geom_torsion_publ_flag
C6 C1 C2 C3 -.7(5) ?
N7 C1 C2 C3 178.5(3) ?
C1 C2 C3 C4 1.6(5) ?
C2 C3 C4 C5 -2.8(5) ?
C3 C4 C5 C6 3.0(5) ?
N7 C1 C6 C5 -178.2(3) ?
C2 C1 C6 C5 .9(5) ?
C4 C5 C6 C1 -2.0(5) ?
C6 C1 N7 N8 -3.4(4) yes
C2 C1 N7 N8 177.4(3) ?
C1 N7 N8 C9 178.5(3) yes
N7 N8 C9 C13 -3.9(4) yes
N7 N8 C9 C10 -178.8(2) yes
N8 C9 C10 O11 174.3(3) ?
C13 C9 C10 O11 -.7(5) ?
N8 C9 C10 C12 -6.6(4) ?
C13 C9 C10 C12 178.4(3) ?
N8 C9 C13 N15 1.1(4) yes
C10 C9 C13 N15 175.4(3) ?
N8 C9 C13 C14 179.5(3) yes
C10 C9 C13 C14 -6.2(4) yes
C9 C13 N15 C16 178.6(2) yes
C14 C13 N15 C16 .3(4) ?
C13 N15 C16 C17 72.1(4) yes
C13 N15 C16 C21 -114.1(3) ?
C21 C16 C17 C18 2.8(5) ?
N15 C16 C17 C18 176.5(3) ?
C16 C17 C18 C19 .3(5) ?
C17 C18 C19 O22 176.9(3) ?
C17 C18 C19 C20 -1.4(5) ?
O22 C19 C20 C21 -179.1(3) ?
C18 C19 C20 C21 -.7(5) ?
C17 C16 C21 C20 -4.9(5) ?
N15 C16 C21 C20 -179.0(3) ?
C19 C20 C21 C16 3.8(5) ?
C20 C19 O22 C23 164.9(3) yes
C18 C19 O22 C23 -13.5(5) ?

loop_
_cod_related_entry_id
_cod_related_entry_database
_cod_related_entry_code
1 ChemSpider 30652326
